data_2214511
loop_
_publ_author_name
'Zi-Hua Wang'
'Juan Li'
'Jing Qin'

_publ_section_title
;Diethyl
 2,6-bis(4-isopropylphenyl)-4,8-dioxo-2,6,3a,4a,7a,8a-hexaazaperhydrocyclopenta[<i>def</i>]fluorene-8b,8c-dicarboxylate
;
_journal_coeditor_code BI2201
_journal_issue 8
_journal_name_full 'Acta Crystallographica Section E'
_journal_page_first o3615
_journal_page_last o3615
_journal_paper_doi 10.1107/S160053680703440X
_journal_volume 63
_journal_year 2007
_chemical_formula_iupac 'C32 H40 N6 O6'
_chemical_formula_moiety 'C32 H40 N6 O6'
_chemical_formula_sum 'C32 H40 N6 O6'
_chemical_formula_weight 604.70
_chemical_name_common
;
N,N'-Bis(N,N-dimethyl-p-isopropylphenylamine)bis(ethoxycarbonyl)glycoluril
;
_chemical_name_systematic
;
Diethyl 2,6-bis(4-isopropylphenyl)-4,8-dioxo-2,6,3a,4a,7a,8a-
hexaazaperhydrocyclopenta[def]fluorene-8b,8c-dicarboxylate
;
_space_group_IT_number 2
_symmetry_cell_setting triclinic
_symmetry_space_group_name_Hall '-P 1'
_symmetry_space_group_name_H-M 'P -1'
_atom_sites_solution_hydrogens geom
_atom_sites_solution_primary direct
_atom_sites_solution_secondary difmap
_audit_creation_method SHELXL-97
_cell_angle_alpha 94.923(2)
_cell_angle_beta 107.235(2)
_cell_angle_gamma 91.014(2)
_cell_formula_units_Z 2
_cell_length_a 10.1090(13)
_cell_length_b 12.0760(16)
_cell_length_c 13.3560(18)
_cell_measurement_reflns_used 4147
_cell_measurement_temperature 292(2)
_cell_measurement_theta_max 28.16
_cell_measurement_theta_min 2.44
_cell_volume 1549.9(4)
_computing_cell_refinement 'SAINT (Bruker, 1999)'
_computing_data_collection 'SMART (Bruker, 1997)'
_computing_data_reduction SAINT
_computing_molecular_graphics 'SHELXTL (Bruker, 2001)'
_computing_publication_material SHELXTL
_computing_structure_refinement 'SHELXL97 (Sheldrick, 1997)'
_computing_structure_solution 'SHELXS97 (Sheldrick, 1997)'
_diffrn_ambient_temperature 292(2)
_diffrn_measured_fraction_theta_full 0.987
_diffrn_measured_fraction_theta_max 0.987
_diffrn_measurement_device_type 'Bruker SMART CCD'
_diffrn_measurement_method '\f and \w'
_diffrn_radiation_monochromator graphite
_diffrn_radiation_source 'fine-focus sealed tube'
_diffrn_radiation_type MoK\a
_diffrn_radiation_wavelength 0.71073
_diffrn_reflns_av_R_equivalents 0.0213
_diffrn_reflns_av_sigmaI/netI 0.0363
_diffrn_reflns_limit_h_max 12
_diffrn_reflns_limit_h_min -9
_diffrn_reflns_limit_k_max 12
_diffrn_reflns_limit_k_min -14
_diffrn_reflns_limit_l_max 15
_diffrn_reflns_limit_l_min -15
_diffrn_reflns_number 7805
_diffrn_reflns_theta_full 25.00
_diffrn_reflns_theta_max 25.00
_diffrn_reflns_theta_min 1.60
_diffrn_standards_number 0
_exptl_absorpt_coefficient_mu 0.091
_exptl_absorpt_correction_type none
_exptl_crystal_colour colorless
_exptl_crystal_density_diffrn 1.296
_exptl_crystal_density_method 'not measured'
_exptl_crystal_description block
_exptl_crystal_F_000 644
_exptl_crystal_size_max 0.30
_exptl_crystal_size_mid 0.20
_exptl_crystal_size_min 0.10
_refine_diff_density_max 0.560
_refine_diff_density_min -0.645
_refine_ls_extinction_method none
_refine_ls_goodness_of_fit_ref 1.040
_refine_ls_hydrogen_treatment constr
_refine_ls_matrix_type full
_refine_ls_number_parameters 403
_refine_ls_number_reflns 5378
_refine_ls_number_restraints 6
_refine_ls_restrained_S_all 1.143
_refine_ls_R_factor_all 0.0659
_refine_ls_R_factor_gt 0.0588
_refine_ls_shift/su_max 0.000
_refine_ls_shift/su_mean 0.000
_refine_ls_structure_factor_coef Fsqd
_refine_ls_weighting_details 'calc w=1/[\s^2^(Fo^2^)+(0.0849P)^2^+0.7695P] where P=(Fo^2^+2Fc^2^)/3'
_refine_ls_weighting_scheme calc
_refine_ls_wR_factor_gt 0.1593
_refine_ls_wR_factor_ref 0.1670
_reflns_number_gt 4588
_reflns_number_total 5378
_reflns_threshold_expression I>2\s(I)
_cod_data_source_file bi2201.cif
_cod_data_source_block I
_cod_database_code 2214511
_cod_database_fobs_code 2214511

loop_
_symmetry_equiv_pos_as_xyz
'x, y, z'
'-x, -y, -z'

loop_
_atom_site_type_symbol
_atom_site_label
_atom_site_fract_x
_atom_site_fract_y
_atom_site_fract_z
_atom_site_U_iso_or_equiv
_atom_site_adp_type
_atom_site_calc_flag
_atom_site_refinement_flags
_atom_site_occupancy
C C1 0.8029(4) 0.3378(4) 0.7675(3) 0.0918(12) Uani d . 1
H H1A 0.9015 0.3516 0.7942 0.138 Uiso calc R 1
H H1B 0.7736 0.2881 0.8099 0.138 Uiso calc R 1
H H1C 0.7576 0.4068 0.7699 0.138 Uiso calc R 1
C C2 0.7693(4) 0.2918(6) 0.6675(4) 0.143(2) Uani d U 1
H H2 0.7862 0.2168 0.6898 0.171 Uiso calc R 1
C C3 0.8587(4) 0.2801(5) 0.6040(4) 0.129(2) Uani d . 1
H H3A 0.8314 0.3281 0.5484 0.193 Uiso calc R 1
H H3B 0.8533 0.2044 0.5743 0.193 Uiso calc R 1
H H3C 0.9522 0.3000 0.6462 0.193 Uiso calc R 1
C C4 0.6189(3) 0.2613(5) 0.6094(3) 0.0954(15) Uani d . 1
C C5 0.5381(4) 0.3374(4) 0.5519(3) 0.0897(13) Uani d . 1
H H5 0.5773 0.4078 0.5524 0.108 Uiso calc R 1
C C6 0.4001(3) 0.3147(3) 0.4927(2) 0.0655(8) Uani d . 1
H H6 0.3498 0.3685 0.4537 0.079 Uiso calc R 1
C C7 0.3385(2) 0.2112(2) 0.49238(18) 0.0459(6) Uani d . 1
C C8 0.4174(3) 0.1347(3) 0.5515(2) 0.0564(7) Uani d . 1
H H8 0.3783 0.0651 0.5539 0.068 Uiso calc R 1
C C9 0.5555(3) 0.1612(4) 0.6078(2) 0.0783(10) Uani d . 1
H H9 0.6067 0.1074 0.6462 0.094 Uiso calc R 1
C C10 0.0931(3) 0.2609(2) 0.4350(2) 0.0525(6) Uani d . 1
H H10A 0.1322 0.3359 0.4589 0.063 Uiso calc R 1
H H10B 0.0495 0.2368 0.4855 0.063 Uiso calc R 1
C C11 0.1464(3) 0.0729(2) 0.3981(2) 0.0495(6) Uani d . 1
H H11A 0.1020 0.0500 0.4487 0.059 Uiso calc R 1
H H11B 0.2203 0.0232 0.3969 0.059 Uiso calc R 1
C C12 0.0131(2) 0.33010(19) 0.26148(19) 0.0416(5) Uani d . 1
C C13 0.0956(2) 0.05948(17) 0.20743(18) 0.0391(5) Uani d . 1
C C14 -0.0621(2) 0.15017(18) 0.27892(17) 0.0376(5) Uani d . 1
C C15 -0.1849(2) 0.1101(2) 0.31536(18) 0.0451(6) Uani d . 1
C C16 -0.4158(3) 0.1497(3) 0.3121(2) 0.0598(7) Uani d . 1
H H16A -0.4009 0.1655 0.3871 0.072 Uiso calc R 1
H H16B -0.4420 0.0714 0.2928 0.072 Uiso calc R 1
C C17 -0.5262(3) 0.2183(3) 0.2529(3) 0.0813(10) Uani d . 1
H H17A -0.4988 0.2956 0.2719 0.122 Uiso calc R 1
H H17B -0.6102 0.2028 0.2697 0.122 Uiso calc R 1
H H17C -0.5414 0.2010 0.1788 0.122 Uiso calc R 1
C C18 -0.0971(2) 0.17054(17) 0.15953(17) 0.0358(5) Uani d . 1
C C19 -0.2451(2) 0.13019(19) 0.09281(18) 0.0398(5) Uani d . 1
C C20 -0.4616(3) 0.1772(2) -0.0195(2) 0.0538(6) Uani d . 1
H H20A -0.5201 0.2404 -0.0233 0.065 Uiso calc R 1
H H20B -0.4998 0.1192 0.0111 0.065 Uiso calc R 1
C C21 -0.4605(3) 0.1357(3) -0.1274(2) 0.0693(8) Uani d . 1
H H21A -0.4227 0.1932 -0.1577 0.104 Uiso calc R 1
H H21B -0.5535 0.1153 -0.1703 0.104 Uiso calc R 1
H H21C -0.4046 0.0719 -0.1238 0.104 Uiso calc R 1
C C22 -0.0256(3) 0.32243(19) 0.0719(2) 0.0435(5) Uani d . 1
H H22A 0.0058 0.4002 0.0855 0.052 Uiso calc R 1
H H22B -0.1055 0.3145 0.0095 0.052 Uiso calc R 1
C C23 0.0401(2) 0.13656(18) 0.03493(18) 0.0411(5) Uani d . 1
H H23A -0.0386 0.1248 -0.0281 0.049 Uiso calc R 1
H H23B 0.1144 0.0917 0.0244 0.049 Uiso calc R 1
C C24 0.1447(2) 0.29381(19) -0.02230(19) 0.0416(5) Uani d . 1
C C25 0.1541(3) 0.2275(2) -0.1101(2) 0.0478(6) Uani d . 1
H H25 0.1197 0.1541 -0.1217 0.057 Uiso calc R 1
C C26 0.2139(3) 0.2695(2) -0.1802(2) 0.0515(6) Uani d . 1
H H26 0.2199 0.2230 -0.2378 0.062 Uiso calc R 1
C C27 0.2645(3) 0.3770(2) -0.1678(2) 0.0548(7) Uani d . 1
C C28 0.2548(3) 0.4435(2) -0.0809(3) 0.0649(8) Uani d . 1
H H28 0.2876 0.5173 -0.0708 0.078 Uiso calc R 1
C C29 0.1969(3) 0.4025(2) -0.0084(2) 0.0560(7) Uani d . 1
H H29 0.1933 0.4486 0.0501 0.067 Uiso calc R 1
C C30 0.3317(3) 0.4201(3) -0.2465(3) 0.0685(8) Uani d . 1
H H30 0.3409 0.3554 -0.2931 0.082 Uiso calc R 1
C C31 0.2418(4) 0.4985(3) -0.3153(3) 0.0831(10) Uani d . 1
H H31A 0.2367 0.5663 -0.2736 0.125 Uiso calc R 1
H H31B 0.1504 0.4648 -0.3460 0.125 Uiso calc R 1
H H31C 0.2807 0.5146 -0.3701 0.125 Uiso calc R 1
C C32 0.4765(4) 0.4688(4) -0.1925(3) 0.0910(12) Uani d . 1
H H32A 0.5184 0.4890 -0.2445 0.136 Uiso calc R 1
H H32B 0.5308 0.4146 -0.1518 0.136 Uiso calc R 1
H H32C 0.4723 0.5336 -0.1469 0.136 Uiso calc R 1
N N1 0.2021(2) 0.18694(18) 0.42762(18) 0.0561(6) Uani d . 1
N N2 -0.00950(19) 0.25972(16) 0.33196(15) 0.0406(4) Uani d . 1
N N3 0.04502(19) 0.06902(15) 0.29320(15) 0.0395(4) Uani d . 1
N N4 0.00119(19) 0.10323(15) 0.12450(14) 0.0374(4) Uani d . 1
N N5 -0.06466(19) 0.28778(15) 0.16120(15) 0.0380(4) Uani d . 1
N N6 0.0858(2) 0.25419(15) 0.05369(15) 0.0411(5) Uani d . 1
O O1 0.0824(2) 0.41615(14) 0.28468(16) 0.0589(5) Uani d . 1
O O2 0.20021(18) 0.01458(15) 0.20352(15) 0.0539(5) Uani d . 1
O O3 -0.1824(2) 0.0326(2) 0.36445(18) 0.0741(6) Uani d . 1
O O4 -0.28856(17) 0.17690(15) 0.28589(15) 0.0526(5) Uani d . 1
O O5 -0.28085(18) 0.03424(15) 0.08548(16) 0.0595(5) Uani d . 1
O O6 -0.32039(16) 0.21045(14) 0.04754(13) 0.0477(4) Uani d . 1

loop_
_atom_site_aniso_label
_atom_site_aniso_U_11
_atom_site_aniso_U_22
_atom_site_aniso_U_33
_atom_site_aniso_U_12
_atom_site_aniso_U_13
_atom_site_aniso_U_23
C1 0.0514(18) 0.145(4) 0.066(2) -0.018(2) 0.0034(15) -0.001(2)
C2 0.052(2) 0.236(5) 0.121(3) -0.030(3) 0.025(2) -0.082(3)
C3 0.0457(19) 0.235(6) 0.100(3) -0.029(3) 0.031(2) -0.043(3)
C4 0.0376(17) 0.165(4) 0.071(2) -0.016(2) 0.0142(16) -0.047(3)
C5 0.070(2) 0.103(3) 0.095(3) -0.048(2) 0.041(2) -0.042(2)
C6 0.0671(19) 0.0655(18) 0.0625(17) -0.0134(15) 0.0211(15) -0.0052(14)
C7 0.0398(13) 0.0605(15) 0.0355(12) -0.0056(11) 0.0097(10) 0.0002(11)
C8 0.0439(14) 0.0768(19) 0.0442(14) 0.0007(13) 0.0056(11) 0.0102(13)
C9 0.0429(16) 0.133(3) 0.0486(16) 0.0147(19) 0.0012(13) -0.0077(18)
C10 0.0482(14) 0.0548(15) 0.0460(14) 0.0009(12) 0.0033(11) -0.0043(11)
C11 0.0428(13) 0.0501(14) 0.0467(14) 0.0016(11) -0.0007(11) 0.0070(11)
C12 0.0353(12) 0.0362(12) 0.0535(14) 0.0011(9) 0.0153(10) -0.0007(10)
C13 0.0375(12) 0.0292(11) 0.0483(13) -0.0020(9) 0.0093(10) 0.0032(9)
C14 0.0329(11) 0.0383(12) 0.0397(12) -0.0023(9) 0.0077(9) 0.0046(9)
C15 0.0408(13) 0.0539(14) 0.0396(12) -0.0062(11) 0.0101(10) 0.0073(11)
C16 0.0450(15) 0.0777(19) 0.0634(17) -0.0083(13) 0.0272(13) 0.0064(14)
C17 0.0485(17) 0.112(3) 0.095(2) 0.0093(17) 0.0355(17) 0.023(2)
C18 0.0325(11) 0.0338(11) 0.0412(12) 0.0000(9) 0.0109(9) 0.0049(9)
C19 0.0363(12) 0.0400(13) 0.0421(12) -0.0016(10) 0.0097(10) 0.0059(10)
C20 0.0325(12) 0.0692(17) 0.0543(15) 0.0043(11) 0.0040(11) 0.0081(13)
C21 0.0507(16) 0.093(2) 0.0564(17) 0.0038(15) 0.0060(13) 0.0002(15)
C22 0.0465(13) 0.0369(12) 0.0523(14) 0.0040(10) 0.0213(11) 0.0092(10)
C23 0.0439(13) 0.0367(12) 0.0447(12) 0.0009(10) 0.0163(10) 0.0036(10)
C24 0.0348(11) 0.0451(13) 0.0465(13) 0.0034(10) 0.0129(10) 0.0096(10)
C25 0.0444(13) 0.0497(14) 0.0525(14) 0.0040(11) 0.0189(11) 0.0057(11)
C26 0.0446(14) 0.0618(16) 0.0515(14) 0.0084(12) 0.0185(11) 0.0085(12)
C27 0.0482(14) 0.0679(18) 0.0564(15) 0.0121(13) 0.0245(12) 0.0165(13)
C28 0.0658(18) 0.0506(16) 0.088(2) -0.0080(13) 0.0361(16) 0.0157(15)
C29 0.0621(17) 0.0506(15) 0.0635(17) -0.0056(12) 0.0325(14) 0.0020(12)
C30 0.073(2) 0.0697(19) 0.080(2) 0.0096(15) 0.0453(17) 0.0198(16)
C31 0.083(2) 0.102(3) 0.082(2) 0.019(2) 0.0419(19) 0.039(2)
C32 0.064(2) 0.112(3) 0.117(3) 0.0039(19) 0.049(2) 0.043(2)
N1 0.0418(12) 0.0503(13) 0.0613(13) 0.0017(9) -0.0049(10) -0.0028(10)
N2 0.0351(10) 0.0412(10) 0.0427(10) 0.0003(8) 0.0088(8) -0.0011(8)
N3 0.0354(10) 0.0380(10) 0.0418(10) 0.0008(8) 0.0055(8) 0.0065(8)
N4 0.0372(10) 0.0340(9) 0.0417(10) 0.0015(8) 0.0124(8) 0.0049(8)
N5 0.0387(10) 0.0323(9) 0.0448(10) -0.0007(8) 0.0152(8) 0.0037(8)
N6 0.0437(11) 0.0361(10) 0.0482(11) 0.0016(8) 0.0202(9) 0.0065(8)
O1 0.0587(11) 0.0408(10) 0.0735(12) -0.0139(8) 0.0180(9) -0.0048(9)
O2 0.0454(10) 0.0512(10) 0.0668(12) 0.0148(8) 0.0173(9) 0.0094(8)
O3 0.0567(12) 0.0890(15) 0.0856(15) 0.0010(11) 0.0237(11) 0.0491(13)
O4 0.0395(9) 0.0599(11) 0.0657(11) 0.0007(8) 0.0249(8) 0.0139(9)
O5 0.0446(10) 0.0460(11) 0.0761(13) -0.0100(8) -0.0008(9) 0.0102(9)
O6 0.0360(9) 0.0505(10) 0.0518(10) 0.0038(7) 0.0039(7) 0.0105(8)

loop_
_atom_type_symbol
_atom_type_description
_atom_type_scat_dispersion_real
_atom_type_scat_dispersion_imag
_atom_type_scat_source
C C 0.0033 0.0016 'International Tables Vol C Tables 4.2.6.8 and 6.1.1.4'
H H 0.0000 0.0000 'International Tables Vol C Tables 4.2.6.8 and 6.1.1.4'
N N 0.0061 0.0033 'International Tables Vol C Tables 4.2.6.8 and 6.1.1.4'
O O 0.0106 0.0060 'International Tables Vol C Tables 4.2.6.8 and 6.1.1.4'

loop_
_geom_angle_atom_site_label_1
_geom_angle_atom_site_label_2
_geom_angle_atom_site_label_3
_geom_angle
C2 C1 H1A 109.5
C2 C1 H1B 109.5
H1A C1 H1B 109.5
C2 C1 H1C 109.5
H1A C1 H1C 109.5
H1B C1 H1C 109.5
C1 C2 C3 126.4(4)
C1 C2 C4 118.9(4)
C3 C2 C4 114.2(4)
C1 C2 H2 92.3
C3 C2 H2 92.3
C4 C2 H2 92.3
C2 C3 H3A 109.5
C2 C3 H3B 109.5
H3A C3 H3B 109.5
C2 C3 H3C 109.5
H3A C3 H3C 109.5
H3B C3 H3C 109.5
C9 C4 C5 115.8(3)
C9 C4 C2 124.6(5)
C5 C4 C2 119.6(5)
C4 C5 C6 123.3(4)
C4 C5 H5 118.4
C6 C5 H5 118.4
C7 C6 C5 119.4(3)
C7 C6 H6 120.3
C5 C6 H6 120.3
C8 C7 C6 118.0(3)
C8 C7 N1 123.0(2)
C6 C7 N1 118.9(2)
C7 C8 C9 120.2(3)
C7 C8 H8 119.9
C9 C8 H8 119.9
C4 C9 C8 123.3(4)
C4 C9 H9 118.3
C8 C9 H9 118.3
N1 C10 N2 109.3(2)
N1 C10 H10A 109.8
N2 C10 H10A 109.8
N1 C10 H10B 109.8
N2 C10 H10B 109.8
H10A C10 H10B 108.3
N1 C11 N3 107.7(2)
N1 C11 H11A 110.2
N3 C11 H11A 110.2
N1 C11 H11B 110.2
N3 C11 H11B 110.2
H11A C11 H11B 108.5
O1 C12 N5 126.4(2)
O1 C12 N2 125.6(2)
N5 C12 N2 107.87(18)
O2 C13 N4 125.6(2)
O2 C13 N3 126.0(2)
N4 C13 N3 108.25(19)
N3 C14 N2 112.76(17)
N3 C14 C15 111.56(18)
N2 C14 C15 109.84(18)
N3 C14 C18 103.82(17)
N2 C14 C18 102.48(17)
C15 C14 C18 116.05(18)
O3 C15 O4 126.4(2)
O3 C15 C14 124.0(2)
O4 C15 C14 109.55(19)
O4 C16 C17 108.0(2)
O4 C16 H16A 110.1
C17 C16 H16A 110.1
O4 C16 H16B 110.1
C17 C16 H16B 110.1
H16A C16 H16B 108.4
C16 C17 H17A 109.5
C16 C17 H17B 109.5
H17A C17 H17B 109.5
C16 C17 H17C 109.5
H17A C17 H17C 109.5
H17B C17 H17C 109.5
N5 C18 N4 111.19(17)
N5 C18 C19 115.38(18)
N4 C18 C19 108.58(17)
N5 C18 C14 104.16(17)
N4 C18 C14 102.78(17)
C19 C18 C14 114.03(17)
O5 C19 O6 126.5(2)
O5 C19 C18 120.2(2)
O6 C19 C18 113.29(18)
O6 C20 C21 110.6(2)
O6 C20 H20A 109.5
C21 C20 H20A 109.5
O6 C20 H20B 109.5
C21 C20 H20B 109.5
H20A C20 H20B 108.1
C20 C21 H21A 109.5
C20 C21 H21B 109.5
H21A C21 H21B 109.5
C20 C21 H21C 109.5
H21A C21 H21C 109.5
H21B C21 H21C 109.5
N5 C22 N6 110.20(18)
N5 C22 H22A 109.6
N6 C22 H22A 109.6
N5 C22 H22B 109.6
N6 C22 H22B 109.6
H22A C22 H22B 108.1
N4 C23 N6 109.62(18)
N4 C23 H23A 109.7
N6 C23 H23A 109.7
N4 C23 H23B 109.7
N6 C23 H23B 109.7
H23A C23 H23B 108.2
C29 C24 C25 117.6(2)
C29 C24 N6 119.3(2)
C25 C24 N6 123.1(2)
C26 C25 C24 120.7(2)
C26 C25 H25 119.6
C24 C25 H25 119.6
C27 C26 C25 122.1(3)
C27 C26 H26 118.9
C25 C26 H26 118.9
C26 C27 C28 117.4(2)
C26 C27 C30 120.7(3)
C28 C27 C30 121.9(3)
C27 C28 C29 121.4(3)
C27 C28 H28 119.3
C29 C28 H28 119.3
C24 C29 C28 120.7(3)
C24 C29 H29 119.7
C28 C29 H29 119.7
C31 C30 C32 112.6(3)
C31 C30 C27 112.1(2)
C32 C30 C27 111.7(3)
C31 C30 H30 106.6
C32 C30 H30 106.6
C27 C30 H30 106.6
C30 C31 H31A 109.5
C30 C31 H31B 109.5
H31A C31 H31B 109.5
C30 C31 H31C 109.5
H31A C31 H31C 109.5
H31B C31 H31C 109.5
C30 C32 H32A 109.5
C30 C32 H32B 109.5
H32A C32 H32B 109.5
C30 C32 H32C 109.5
H32A C32 H32C 109.5
H32B C32 H32C 109.5
C7 N1 C10 119.9(2)
C7 N1 C11 121.5(2)
C10 N1 C11 110.4(2)
C12 N2 C10 118.6(2)
C12 N2 C14 110.93(18)
C10 N2 C14 115.98(19)
C13 N3 C14 110.46(18)
C13 N3 C11 117.33(19)
C14 N3 C11 116.62(19)
C13 N4 C23 121.57(19)
C13 N4 C18 111.81(18)
C23 N4 C18 117.17(17)
C12 N5 C18 110.17(18)
C12 N5 C22 118.39(19)
C18 N5 C22 116.62(17)
C24 N6 C23 115.17(18)
C24 N6 C22 113.58(18)
C23 N6 C22 109.95(18)
C15 O4 C16 117.0(2)
C19 O6 C20 116.12(19)

loop_
_geom_bond_atom_site_label_1
_geom_bond_atom_site_label_2
_geom_bond_distance
C1 C2 1.344(6)
C1 H1A 0.960
C1 H1B 0.960
C1 H1C 0.960
C2 C3 1.412(6)
C2 C4 1.510(5)
C2 H2 0.980
C3 H3A 0.960
C3 H3B 0.960
C3 H3C 0.960
C4 C9 1.354(6)
C4 C5 1.371(6)
C5 C6 1.393(5)
C5 H5 0.930
C6 C7 1.385(4)
C6 H6 0.930
C7 C8 1.376(4)
C7 N1 1.403(3)
C8 C9 1.391(4)
C8 H8 0.930
C9 H9 0.930
C10 N1 1.451(3)
C10 N2 1.456(3)
C10 H10A 0.970
C10 H10B 0.970
C11 N1 1.455(3)
C11 N3 1.467(3)
C11 H11A 0.970
C11 H11B 0.970
C12 O1 1.207(3)
C12 N5 1.385(3)
C12 N2 1.385(3)
C13 O2 1.210(3)
C13 N4 1.381(3)
C13 N3 1.383(3)
C14 N3 1.455(3)
C14 N2 1.458(3)
C14 C15 1.546(3)
C14 C18 1.570(3)
C15 O3 1.184(3)
C15 O4 1.321(3)
C16 O4 1.468(3)
C16 C17 1.475(5)
C16 H16A 0.970
C16 H16B 0.970
C17 H17A 0.960
C17 H17B 0.960
C17 H17C 0.960
C18 N5 1.444(3)
C18 N4 1.451(3)
C18 C19 1.542(3)
C19 O5 1.195(3)
C19 O6 1.318(3)
C20 O6 1.470(3)
C20 C21 1.487(4)
C20 H20A 0.970
C20 H20B 0.970
C21 H21A 0.960
C21 H21B 0.960
C21 H21C 0.960
C22 N5 1.453(3)
C22 N6 1.472(3)
C22 H22A 0.970
C22 H22B 0.970
C23 N4 1.450(3)
C23 N6 1.463(3)
C23 H23A 0.970
C23 H23B 0.970
C24 C29 1.382(4)
C24 C25 1.390(4)
C24 N6 1.430(3)
C25 C26 1.380(4)
C25 H25 0.930
C26 C27 1.365(4)
C26 H26 0.930
C27 C28 1.383(4)
C27 C30 1.531(4)
C28 C29 1.391(4)
C28 H28 0.930
C29 H29 0.930
C30 C31 1.500(5)
C30 C32 1.509(5)
C30 H30 0.980
C31 H31A 0.960
C31 H31B 0.960
C31 H31C 0.960
C32 H32A 0.960
C32 H32B 0.960
C32 H32C 0.960

loop_
_geom_torsion_atom_site_label_1
_geom_torsion_atom_site_label_2
_geom_torsion_atom_site_label_3
_geom_torsion_atom_site_label_4
_geom_torsion
C1 C2 C4 C9 -90.4(7)
C3 C2 C4 C9 96.9(7)
C1 C2 C4 C5 90.8(7)
C3 C2 C4 C5 -81.9(6)
C9 C4 C5 C6 -1.5(5)
C2 C4 C5 C6 177.4(3)
C4 C5 C6 C7 1.3(5)
C5 C6 C7 C8 0.1(4)
C5 C6 C7 N1 -176.3(3)
C6 C7 C8 C9 -1.2(4)
N1 C7 C8 C9 175.0(3)
C5 C4 C9 C8 0.3(5)
C2 C4 C9 C8 -178.5(3)
C7 C8 C9 C4 1.0(5)
N3 C14 C15 O3 11.7(3)
N2 C14 C15 O3 -114.1(3)
C18 C14 C15 O3 130.3(3)
N3 C14 C15 O4 -170.08(19)
N2 C14 C15 O4 64.1(2)
C18 C14 C15 O4 -51.5(3)
N3 C14 C18 N5 -119.46(17)
N2 C14 C18 N5 -1.9(2)
C15 C14 C18 N5 117.8(2)
N3 C14 C18 N4 -3.4(2)
N2 C14 C18 N4 114.16(17)
C15 C14 C18 N4 -126.2(2)
N3 C14 C18 C19 113.93(19)
N2 C14 C18 C19 -128.52(18)
C15 C14 C18 C19 -8.8(3)
N5 C18 C19 O5 179.0(2)
N4 C18 C19 O5 53.4(3)
C14 C18 C19 O5 -60.5(3)
N5 C18 C19 O6 -0.4(3)
N4 C18 C19 O6 -126.0(2)
C14 C18 C19 O6 120.1(2)
C29 C24 C25 C26 0.2(4)
N6 C24 C25 C26 -179.0(2)
C24 C25 C26 C27 -0.8(4)
C25 C26 C27 C28 0.5(4)
C25 C26 C27 C30 179.2(3)
C26 C27 C28 C29 0.6(4)
C30 C27 C28 C29 -178.2(3)
C25 C24 C29 C28 0.9(4)
N6 C24 C29 C28 -180.0(3)
C27 C28 C29 C24 -1.3(5)
C26 C27 C30 C31 108.0(3)
C28 C27 C30 C31 -73.3(4)
C26 C27 C30 C32 -124.5(3)
C28 C27 C30 C32 54.2(4)
C8 C7 N1 C10 130.1(3)
C6 C7 N1 C10 -53.8(3)
C8 C7 N1 C11 -15.4(4)
C6 C7 N1 C11 160.7(3)
N2 C10 N1 C7 148.0(2)
N2 C10 N1 C11 -63.0(3)
N3 C11 N1 C7 -148.9(2)
N3 C11 N1 C10 62.8(3)
O1 C12 N2 C10 -25.4(3)
N5 C12 N2 C10 158.34(19)
O1 C12 N2 C14 -163.3(2)
N5 C12 N2 C14 20.4(2)
N1 C10 N2 C12 -85.2(3)
N1 C10 N2 C14 50.6(3)
N3 C14 N2 C12 100.0(2)
C15 C14 N2 C12 -134.86(19)
C18 C14 N2 C12 -10.9(2)
N3 C14 N2 C10 -39.1(3)
C15 C14 N2 C10 86.0(2)
C18 C14 N2 C10 -150.0(2)
O2 C13 N3 C14 166.1(2)
N4 C13 N3 C14 -17.9(2)
O2 C13 N3 C11 29.1(3)
N4 C13 N3 C11 -154.93(19)
N2 C14 N3 C13 -97.2(2)
C15 C14 N3 C13 138.60(19)
C18 C14 N3 C13 12.9(2)
N2 C14 N3 C11 40.1(3)
C15 C14 N3 C11 -84.1(2)
C18 C14 N3 C11 150.24(19)
N1 C11 N3 C13 82.6(3)
N1 C11 N3 C14 -51.8(3)
O2 C13 N4 C23 -23.0(3)
N3 C13 N4 C23 161.09(18)
O2 C13 N4 C18 -168.4(2)
N3 C13 N4 C18 15.7(2)
N6 C23 N4 C13 -91.5(2)
N6 C23 N4 C18 52.2(3)
N5 C18 N4 C13 103.7(2)
C19 C18 N4 C13 -128.28(19)
C14 C18 N4 C13 -7.2(2)
N5 C18 N4 C23 -43.3(3)
C19 C18 N4 C23 84.7(2)
C14 C18 N4 C23 -154.23(18)
O1 C12 N5 C18 162.1(2)
N2 C12 N5 C18 -21.7(2)
O1 C12 N5 C22 24.3(3)
N2 C12 N5 C22 -159.50(18)
N4 C18 N5 C12 -95.9(2)
C19 C18 N5 C12 139.94(19)
C14 C18 N5 C12 14.2(2)
N4 C18 N5 C22 42.8(3)
C19 C18 N5 C22 -81.4(2)
C14 C18 N5 C22 152.83(18)
N6 C22 N5 C12 83.5(2)
N6 C22 N5 C18 -51.6(3)
C29 C24 N6 C23 -176.9(2)
C25 C24 N6 C23 2.2(3)
C29 C24 N6 C22 55.0(3)
C25 C24 N6 C22 -125.9(2)
N4 C23 N6 C24 171.94(18)
N4 C23 N6 C22 -58.2(2)
N5 C22 N6 C24 -171.00(19)
N5 C22 N6 C23 58.3(2)
O3 C15 O4 C16 -3.1(4)
C14 C15 O4 C16 178.7(2)
C17 C16 O4 C15 -167.8(3)
O5 C19 O6 C20 -0.9(4)
C18 C19 O6 C20 178.48(19)
C21 C20 O6 C19 -84.4(3)
